data_7048205
loop_
_publ_author_name
'Dalton, Hannah L.'
'Lynes, Amy D.'
'Twamley, Brendan'
'Byrne, Kevin'
'Schmitt, Wolfgang'
'Hawes, Chris S.'
'Gunnlaugsson, Thorfinnur'

_publ_section_title
;
 Exploring the reversible host-guest chemistry of a crystalline
 octanuclear Ag(i) metallosupramolecular macrocycle formed from a simple
 pyrazinylpyridine ligand.
;
_journal_issue 48
_journal_name_full 'Dalton transactions (Cambridge, England : 2003)'
_journal_page_first 17266
_journal_page_last 17275
_journal_paper_doi 10.1039/c8dt04583f
_journal_volume 47
_journal_year 2018
_chemical_formula_moiety 'C62 H40 Ag4 F6 N16 O14 S2, 2(C F3 O3 S), 2.5(C4 H8 O2), C3 H6.5 O1.5'
_chemical_formula_sum 'C77.34 H65.67 Ag4 F12 N16 O26.33 S4'
_chemical_formula_weight 2428.22
_space_group_crystal_system triclinic
_space_group_IT_number 2
_space_group_name_Hall '-P 1'
_space_group_name_H-M_alt 'P -1'
_symmetry_space_group_name_Hall '-P 1'
_symmetry_space_group_name_H-M 'P -1'
_atom_sites_solution_hydrogens geom
_atom_sites_solution_primary dual
_audit_creation_date 2018-10-09
_audit_creation_method
;
Olex2 1.2
(compiled 2018.05.29 svn.r3508 for OlexSys, GUI svn.r5506)
;
_audit_update_record
;
2018-10-10 deposited with the CCDC.
2018-11-20 downloaded from the CCDC.
;
_cell_angle_alpha 102.9490(10)
_cell_angle_beta 92.2200(10)
_cell_angle_gamma 94.3740(10)
_cell_formula_units_Z 2
_cell_length_a 12.5618(11)
_cell_length_b 15.2290(13)
_cell_length_c 24.842(2)
_cell_measurement_reflns_used 9913
_cell_measurement_temperature 100(2)
_cell_measurement_theta_max 28.24
_cell_measurement_theta_min 2.223
_cell_volume 4610.4(7)
_computing_cell_refinement 'SAINT v8.37A (Bruker, 2015)'
_computing_data_collection 'APEX 3 (Bruker, 2016) '
_computing_data_reduction 'SAINT v8.37A (Bruker, 2015)'
_computing_molecular_graphics 'Olex2 (Dolomanov et al., 2009)'
_computing_publication_material 'Olex2 (Dolomanov et al., 2009)'
_computing_structure_refinement 'XL (Sheldrick, 2008)'
_computing_structure_solution 'XT (Sheldrick, 2015)'
_diffrn_ambient_temperature 99.99
_diffrn_detector 'Bruker APEX2 area detector'
_diffrn_detector_area_resol_mean 7.9
_diffrn_detector_type 'CCD area detector'
_diffrn_measured_fraction_theta_full 0.999
_diffrn_measured_fraction_theta_max 0.997
_diffrn_measurement_device 'Kappa diffractometer'
_diffrn_measurement_device_type 'Bruker APEX2 area detector'
_diffrn_measurement_method '\w and \f scans'
_diffrn_radiation_monochromator graphite
_diffrn_radiation_probe x-ray
_diffrn_radiation_type MoK\a
_diffrn_radiation_wavelength 0.71073
_diffrn_reflns_av_R_equivalents 0.0754
_diffrn_reflns_av_unetI/netI 0.0928
_diffrn_reflns_Laue_measured_fraction_full 0.999
_diffrn_reflns_Laue_measured_fraction_max 0.997
_diffrn_reflns_limit_h_max 16
_diffrn_reflns_limit_h_min -15
_diffrn_reflns_limit_k_max 20
_diffrn_reflns_limit_k_min -20
_diffrn_reflns_limit_l_max 33
_diffrn_reflns_limit_l_min -33
_diffrn_reflns_number 69623
_diffrn_reflns_point_group_measured_fraction_full 0.999
_diffrn_reflns_point_group_measured_fraction_max 0.997
_diffrn_reflns_theta_full 25.242
_diffrn_reflns_theta_max 28.308
_diffrn_reflns_theta_min 1.441
_diffrn_source 'standard sealed X-ray tube'
_diffrn_source_type 'Siemens, KFF Mo 2K -90 C'
_diffrn_standards_number 0
_exptl_absorpt_coefficient_mu 1.036
_exptl_absorpt_correction_T_max 0.7457
_exptl_absorpt_correction_T_min 0.5360
_exptl_absorpt_correction_type multi-scan
_exptl_absorpt_process_details
'SADABS-2016/2 (Bruker,2016/2) was used for absorption correction. wR2(int) was 0.0826 before and 0.0579 after correction. The Ratio of minimum to maximum transmission is 0.7188. The \l/2 correction factor is 0.00150.'
_exptl_crystal_colour colourless
_exptl_crystal_colour_primary colourless
_exptl_crystal_density_diffrn 1.749
_exptl_crystal_density_method 'not measured'
_exptl_crystal_description block
_exptl_crystal_F_000 2425
_exptl_crystal_size_max 0.3
_exptl_crystal_size_mid 0.19
_exptl_crystal_size_min 0.1
_refine_diff_density_max 1.487
_refine_diff_density_min -1.321
_refine_diff_density_rms 0.139
_refine_ls_extinction_method none
_refine_ls_goodness_of_fit_ref 1.005
_refine_ls_hydrogen_treatment constr
_refine_ls_matrix_type full
_refine_ls_number_parameters 1430
_refine_ls_number_reflns 22892
_refine_ls_number_restraints 63
_refine_ls_restrained_S_all 1.005
_refine_ls_R_factor_all 0.1377
_refine_ls_R_factor_gt 0.0583
_refine_ls_shift/su_max 0.001
_refine_ls_shift/su_mean 0.000
_refine_ls_structure_factor_coef Fsqd
_refine_ls_weighting_details 'w=1/[\s^2^(Fo^2^)+(0.0974P)^2^+3.7723P] where P=(Fo^2^+2Fc^2^)/3'
_refine_ls_weighting_scheme calc
_refine_ls_wR_factor_gt 0.1465
_refine_ls_wR_factor_ref 0.1934
_reflns_Friedel_coverage 0.000
_reflns_number_gt 12157
_reflns_number_total 22892
_reflns_threshold_expression 'I > 2\s(I)'
_cod_data_source_file c8dt04583f2.cif
_cod_data_source_block EtOAc4
_cod_depositor_comments 'Adding full bibliography for 7048201--7048212.cif.'
_cod_original_cell_volume 4610.5(7)
_cod_database_code 7048205
_shelx_shelxl_version_number 2014/7
_shelx_space_group_comment
;
The symmetry employed for this shelxl refinement is uniquely defined
by the following loop, which should always be used as a source of
symmetry information in preference to the above space-group names.
They are only intended as comments.
;
_shelx_estimated_absorpt_t_max 0.903
_shelx_estimated_absorpt_t_min 0.746
_olex2_refinement_description
;
1. Fixed Uiso
 At 1.2 times of:
  All C(H) groups, All C(H,H) groups
 At 1.5 times of:
  All C(H,H,H) groups
2. Restrained distances
 S5-O17 \\sim S5-O16 \\sim S5-O18
 with sigma of 0.02
3. Uiso/Uaniso restraints and constraints
O29 \\sim C74 \\sim C75: within 2A with sigma of 0.01 and sigma for terminal
atoms of 0.02
Uanis(C62) \\sim Ueq: with sigma of 0.2 and sigma for terminal atoms of 0.2
Uanis(O23) \\sim Ueq: with sigma of 0.01 and sigma for terminal atoms of 0.02
Uanis(C74) \\sim Ueq, Uanis(C75) \\sim Ueq, Uanis(O29) \\sim Ueq: with sigma of
0.005 and sigma for terminal atoms of 0.01
4. Rigid body (RIGU) restrains
 S5, O16, O17, O18
 with sigma for 1-2 distances of 0.002 and sigma for 1-3 distances of 0.002
5. Others
 Fixed Sof: S2(0.667) S3(0.33333) F4(0.667) F5(0.667) F6(0.667) F7(0.33333)
 F8(0.33333) F9(0.33) O13(0.667) O15(0.33333) C62(0.33333) C63(0.667)
 S5(0.33333) F13(0.33333) F14(0.33333) F15(0.33333) O16(0.33333) O17(0.33333)
 O18(0.33333) C65(0.33333) S6(0.667) F16(0.667) F17(0.667) F18(0.667)
 O19(0.667) O20(0.667) O21(0.667) C66(0.667) O29(0.75) O30(0.75) C74(0.75)
 H74A(0.75) H74B(0.75) H74C(0.75) C75(0.75) C76(0.75) C77(0.75) H77A(0.75)
 H77B(0.75) H77C(0.75) O27(0.5) O28(0.5) C70(0.5) C71(0.5) H71A(0.5) H71B(0.5)
 H71C(0.5) C72(0.5) H72A(0.5) H72B(0.5) H72C(0.5) C73(0.5) H73A(0.5) H73B(0.5)
6.a Secondary CH2 refined with riding coordinates:
 C68(H68A,H68B), C75(H75A,H75B), C79(H79A,H79B), C73(H73A,H73B)
6.b Me refined with riding coordinates:
 C77(H77A,H77B,H77C)
6.c Aromatic/amide H refined with riding coordinates:
 C1(H1), C2(H2), C4(H4), C7(H7), C8(H8), C10(H10), C11(H11), C12(H12),
 C14(H14), C15(H15), C16(H16), C17(H17), C19(H19), C22(H22), C23(H23), C25(H25),
  C26(H26), C28(H28), C29(H29), C30(H30), C31(H31), C32(H32), C34(H34),
 C37(H37), C38(H38), C40(H40), C41(H41), C43(H43), C44(H44), C45(H45), C46(H46),
  C47(H47), C49(H49), C52(H52), C53(H53), C55(H55), C56(H56), C58(H58),
 C59(H59), C60(H60)
6.d Idealised Me refined as rotating group:
 C67(H67A,H67B,H67C), C69(H69A,H69B,H69C), C74(H74A,H74B,H74C), C78(H78A,H78B,
 H78C), C81(H81A,H81B,H81C), C71(H71A,H71B,H71C), C72(H72A,H72B,H72C)
;
_olex2_submission_special_instructions 'No special instructions were received'

loop_
_space_group_symop_operation_xyz
'x, y, z'
'-x, -y, -z'

loop_
_atom_site_label
_atom_site_type_symbol
_atom_site_fract_x
_atom_site_fract_y
_atom_site_fract_z
_atom_site_U_iso_or_equiv
_atom_site_adp_type
_atom_site_occupancy
_atom_site_site_symmetry_order
_atom_site_calc_flag
_atom_site_refinement_flags_posn
_atom_site_refinement_flags_adp
_atom_site_refinement_flags_occupancy
_atom_site_disorder_assembly
_atom_site_disorder_group
Ag1 Ag 0.62949(5) 0.53706(3) 0.97097(2) 0.05493(18) Uani 1 1 d . . . . .
Ag2 Ag 0.39172(5) 0.39562(3) 0.69028(2) 0.04638(16) Uani 1 1 d . . . . .
Ag3 Ag 0.75035(3) 0.07495(3) 0.53847(2) 0.02940(12) Uani 1 1 d . . . . .
Ag4 Ag 1.16283(5) 0.33277(3) 0.74489(2) 0.04679(16) Uani 1 1 d . . . . .
S1 S 0.19755(12) 0.35582(9) 0.57784(6) 0.0309(3) Uani 1 1 d . . . . .
S2 S 1.3061(3) 0.13639(18) 0.71307(12) 0.0370(7) Uani 0.667 1 d . . P A 1
S3 S 1.3523(5) 0.1473(4) 0.6953(2) 0.0315(13) Uani 0.3333 1 d . . P A 2
F1 F 0.2470(3) 0.5155(2) 0.55715(16) 0.0480(9) Uani 1 1 d . . . . .
F2 F 0.3808(3) 0.4373(3) 0.56142(16) 0.0487(9) Uani 1 1 d . . . . .
F3 F 0.2707(3) 0.4027(3) 0.48986(15) 0.0558(11) Uani 1 1 d . . . . .
F4 F 1.5095(5) 0.1291(4) 0.7346(3) 0.0638(18) Uani 0.667 1 d . . P A 1
F5 F 1.4138(7) 0.0076(4) 0.7375(3) 0.0556(18) Uani 0.667 1 d . . P A 1
F6 F 1.4127(7) 0.1250(6) 0.8037(4) 0.047(2) Uani 0.667 1 d . . P A 1
F7 F 1.3613(14) 0.1224(14) 0.7969(7) 0.049(4) Uani 0.3333 1 d . . P A 2
F8 F 1.3394(12) 0.0013(8) 0.7316(5) 0.047(3) Uani 0.3333 1 d . . P A 2
F9 F 1.206(2) 0.0803(16) 0.7512(9) 0.050(5) Uani 0.33 1 d . . P A 2
O1 O 0.9222(5) -0.0605(3) 1.0239(2) 0.0640(15) Uani 1 1 d . . . . .
O2 O 1.0649(5) -0.0487(4) 1.0777(2) 0.0685(16) Uani 1 1 d . . . . .
O3 O 0.3089(5) 1.1179(3) 0.9281(2) 0.0747(18) Uani 1 1 d . . . . .
O4 O 0.1665(4) 1.1035(3) 0.87433(19) 0.0470(11) Uani 1 1 d . . . . .
O5 O 0.0174(4) 0.2299(4) 0.3049(2) 0.0624(15) Uani 1 1 d . . . . .
O6 O -0.0098(4) 0.0862(4) 0.2757(2) 0.0712(17) Uani 1 1 d . . . . .
O7 O 1.4562(4) -0.3473(3) 0.5436(2) 0.0528(13) Uani 1 1 d . . . . .
O8 O 1.4838(4) -0.2739(3) 0.6288(2) 0.0493(12) Uani 1 1 d . . . . .
O9 O 0.2200(4) 0.3964(3) 0.63627(16) 0.0392(10) Uani 1 1 d . . . . .
O10 O 0.0904(3) 0.3601(3) 0.55743(17) 0.0376(10) Uani 1 1 d . . . . .
O11 O 0.2417(4) 0.2711(3) 0.55862(17) 0.0412(11) Uani 1 1 d . . . . .
O12 O 1.3211(4) 0.2347(3) 0.7280(2) 0.0504(12) Uani 1 1 d . . . . .
O13 O 1.2145(13) 0.0956(11) 0.7316(7) 0.070(5) Uani 0.667 1 d . . P A 1
O14 O 1.3088(6) 0.1017(4) 0.6525(2) 0.0790(19) Uani 1 1 d . . . . .
O15 O 1.4641(11) 0.1406(8) 0.6932(6) 0.041(3) Uani 0.3333 1 d . . P A 2
N1 N 0.8447(4) 0.5140(3) 1.21842(18) 0.0306(11) Uani 1 1 d . . . . .
N2 N 0.7972(4) 0.6389(3) 1.15957(18) 0.0315(11) Uani 1 1 d . . . . .
N3 N 0.7085(4) 0.5826(3) 1.05246(19) 0.0363(12) Uani 1 1 d . . . . .
N4 N 0.9870(6) -0.0178(4) 1.0608(3) 0.0553(17) Uani 1 1 d . . . . .
N5 N 0.3861(4) 0.5467(3) 0.72561(18) 0.0312(11) Uani 1 1 d . . . . .
N6 N 0.4366(4) 0.4274(3) 0.78851(18) 0.0305(11) Uani 1 1 d . . . . .
N7 N 0.5495(4) 0.4895(3) 0.88957(19) 0.0352(12) Uani 1 1 d . . . . .
N8 N 0.2479(5) 1.0752(3) 0.8898(2) 0.0463(14) Uani 1 1 d . . . . .
N9 N 0.5972(4) 0.0801(3) 0.48989(17) 0.0242(10) Uani 1 1 d . . . . .
N10 N 0.6348(4) 0.1719(3) 0.59741(18) 0.0293(10) Uani 1 1 d . . . . .
N11 N 0.5060(4) 0.3039(3) 0.64626(19) 0.0405(13) Uani 1 1 d . . . . .
N12 N 0.0434(5) 0.1543(5) 0.3021(2) 0.0485(15) Uani 1 1 d . . . . .
N13 N 0.8868(4) -0.0067(3) 0.54828(17) 0.0264(10) Uani 1 1 d . . . . .
N14 N 0.8990(4) 0.1764(3) 0.59179(19) 0.0298(11) Uani 1 1 d . . . . .
N15 N 1.0444(4) 0.2565(3) 0.67869(18) 0.0313(11) Uani 1 1 d . . . . .
N16 N 1.4311(4) -0.2945(3) 0.5846(2) 0.0380(12) Uani 1 1 d . . . . .
C1 C 0.8840(5) 0.4573(4) 1.2469(2) 0.0350(14) Uani 1 1 d . . . . .
H1 H 0.8911 0.4761 1.2861 0.042 Uiso 1 1 calc R . . . .
C2 C 0.9147(5) 0.3733(4) 1.2223(2) 0.0344(14) Uani 1 1 d . . . . .
H2 H 0.9432 0.3361 1.2443 0.041 Uiso 1 1 calc R . . . .
C3 C 0.9036(5) 0.3435(4) 1.1651(2) 0.0331(13) Uani 1 1 d . . . . .
C4 C 0.8626(5) 0.4024(4) 1.1355(2) 0.0314(13) Uani 1 1 d . . . . .
H4 H 0.8534 0.3848 1.0963 0.038 Uiso 1 1 calc R . . . .
C5 C 0.8354(5) 0.4860(4) 1.1630(2) 0.0288(12) Uani 1 1 d . . . . .
C6 C 0.9269(6) 0.2502(4) 1.1367(2) 0.0391(15) Uani 1 1 d . . . . .
C7 C 1.0092(6) 0.2089(5) 1.1582(3) 0.0482(18) Uani 1 1 d . . . . .
H7 H 1.0514 0.2410 1.1901 0.058 Uiso 1 1 calc R . . . .
C8 C 1.0295(6) 0.1215(5) 1.1334(3) 0.0493(18) Uani 1 1 d . . . . .
H8 H 1.0843 0.0926 1.1483 0.059 Uiso 1 1 calc R . . . .
C9 C 0.9685(6) 0.0771(4) 1.0864(3) 0.0477(17) Uani 1 1 d . . . . .
C10 C 0.8881(6) 0.1174(4) 1.0633(3) 0.0462(17) Uani 1 1 d . . . . .
H10 H 0.8476 0.0857 1.0307 0.055 Uiso 1 1 calc R . . . .
C11 C 0.8684(6) 0.2037(4) 1.0885(2) 0.0406(15) Uani 1 1 d . . . . .
H11 H 0.8142 0.2323 1.0730 0.049 Uiso 1 1 calc R . . . .
C12 C 0.7471(5) 0.5234(4) 1.0795(2) 0.0326(13) Uani 1 1 d . . . . .
H12 H 0.7428 0.4612 1.0614 0.039 Uiso 1 1 calc R . . . .
C13 C 0.7929(5) 0.5506(4) 1.1330(2) 0.0306(13) Uani 1 1 d . . . . .
C14 C 0.7591(5) 0.6965(4) 1.1327(2) 0.0364(14) Uani 1 1 d . . . . .
H14 H 0.7618 0.7586 1.1510 0.044 Uiso 1 1 calc R . . . .
C15 C 0.7155(5) 0.6696(4) 1.0792(2) 0.0356(14) Uani 1 1 d . . . . .
H15 H 0.6901 0.7134 1.0612 0.043 Uiso 1 1 calc R . . . .
C16 C 0.3426(5) 0.6020(4) 0.6978(2) 0.0370(14) Uani 1 1 d . . . . .
H16 H 0.3263 0.5803 0.6592 0.044 Uiso 1 1 calc R . . . .
C17 C 0.3203(5) 0.6888(4) 0.7219(2) 0.0365(14) Uani 1 1 d . . . . .
H17 H 0.2892 0.7252 0.7002 0.044 Uiso 1 1 calc R . . . .
C18 C 0.3438(5) 0.7226(4) 0.7786(2) 0.0323(13) Uani 1 1 d . . . . .
C19 C 0.3872(5) 0.6654(4) 0.8079(2) 0.0313(13) Uani 1 1 d . . . . .
H19 H 0.4020 0.6850 0.8467 0.038 Uiso 1 1 calc R . . . .
C20 C 0.4092(5) 0.5791(4) 0.7805(2) 0.0278(12) Uani 1 1 d . . . . .
C21 C 0.3194(5) 0.8146(4) 0.8068(2) 0.0325(13) Uani 1 1 d . . . . .
C22 C 0.3820(5) 0.8622(4) 0.8540(2) 0.0402(15) Uani 1 1 d . . . . .
H22 H 0.4401 0.8352 0.8674 0.048 Uiso 1 1 calc R . . . .
C23 C 0.3598(6) 0.9475(4) 0.8808(3) 0.0437(16) Uani 1 1 d . . . . .
H23 H 0.4028 0.9800 0.9124 0.052 Uiso 1 1 calc R . . . .
C24 C 0.2746(6) 0.9845(4) 0.8612(3) 0.0416(16) Uani 1 1 d . . . . .
C25 C 0.2107(6) 0.9404(4) 0.8148(3) 0.0478(18) Uani 1 1 d . . . . .
H25 H 0.1527 0.9680 0.8017 0.057 Uiso 1 1 calc R . . . .
C26 C 0.2341(6) 0.8551(4) 0.7882(3) 0.0420(16) Uani 1 1 d . . . . .
H26 H 0.1912 0.8233 0.7565 0.050 Uiso 1 1 calc R . . . .
C27 C 0.4540(5) 0.5161(3) 0.8109(2) 0.0282(12) Uani 1 1 d . . . . .
C28 C 0.5125(5) 0.5467(4) 0.8613(2) 0.0333(14) Uani 1 1 d . . . . .
H28 H 0.5265 0.6100 0.8759 0.040 Uiso 1 1 calc R . . . .
C29 C 0.5321(5) 0.4007(4) 0.8669(2) 0.0361(14) Uani 1 1 d . . . . .
H29 H 0.5582 0.3581 0.8857 0.043 Uiso 1 1 calc R . . . .
C30 C 0.4761(5) 0.3710(4) 0.8161(2) 0.0363(14) Uani 1 1 d . . . . .
H30 H 0.4657 0.3078 0.8004 0.044 Uiso 1 1 calc R . . . .
C31 C 0.5753(5) 0.0301(3) 0.4376(2) 0.0282(12) Uani 1 1 d . . . . .
H31 H 0.6235 -0.0129 0.4225 0.034 Uiso 1 1 calc R . . . .
C32 C 0.4868(5) 0.0384(4) 0.4052(2) 0.0290(13) Uani 1 1 d . . . . .
H32 H 0.4743 0.0014 0.3689 0.035 Uiso 1 1 calc R . . . .
C33 C 0.4165(4) 0.1014(3) 0.4262(2) 0.0260(12) Uani 1 1 d . . . . .
C34 C 0.4371(4) 0.1518(3) 0.4804(2) 0.0252(11) Uani 1 1 d . . . . .
H34 H 0.3895 0.1946 0.4963 0.030 Uiso 1 1 calc R . . . .
C35 C 0.5266(4) 0.1394(3) 0.5107(2) 0.0246(11) Uani 1 1 d . . . . .
C36 C 0.3214(4) 0.1166(4) 0.3925(2) 0.0274(12) Uani 1 1 d . . . . .
C37 C 0.2853(5) 0.2018(4) 0.3985(2) 0.0306(13) Uani 1 1 d . . . . .
H37 H 0.3230 0.2517 0.4237 0.037 Uiso 1 1 calc R . . . .
C38 C 0.1950(5) 0.2157(4) 0.3684(2) 0.0320(13) Uani 1 1 d . . . . .
H38 H 0.1706 0.2742 0.3723 0.038 Uiso 1 1 calc R . . . .
C39 C 0.1415(5) 0.1405(5) 0.3324(2) 0.0375(15) Uani 1 1 d . . . . .
C40 C 0.1754(5) 0.0559(4) 0.3249(2) 0.0369(14) Uani 1 1 d . . . . .
H40 H 0.1369 0.0064 0.2998 0.044 Uiso 1 1 calc R . . . .
C41 C 0.2668(5) 0.0430(4) 0.3542(2) 0.0318(13) Uani 1 1 d . . . . .
H41 H 0.2925 -0.0153 0.3485 0.038 Uiso 1 1 calc R . . . .
C42 C 0.5511(4) 0.1916(3) 0.5690(2) 0.0271(12) Uani 1 1 d . . . . .
C43 C 0.4865(5) 0.2570(4) 0.5938(2) 0.0369(15) Uani 1 1 d . . . . .
H43 H 0.4263 0.2689 0.5731 0.044 Uiso 1 1 calc R . . . .
C44 C 0.6549(5) 0.2184(4) 0.6493(2) 0.0363(14) Uani 1 1 d . . . . .
H44 H 0.7145 0.2059 0.6701 0.044 Uiso 1 1 calc R . . . .
C45 C 0.5905(5) 0.2855(4) 0.6740(2) 0.0366(15) Uani 1 1 d . . . . .
H45 H 0.6076 0.3181 0.7110 0.044 Uiso 1 1 calc R . . . .
C46 C 0.8856(5) -0.0945(4) 0.5235(2) 0.0285(12) Uani 1 1 d . . . . .
H46 H 0.8249 -0.1220 0.5001 0.034 Uiso 1 1 calc R . . . .
C47 C 0.9685(5) -0.1478(3) 0.5302(2) 0.0328(14) Uani 1 1 d . . . . .
H47 H 0.9638 -0.2100 0.5120 0.039 Uiso 1 1 calc R . . . .
C48 C 1.0579(4) -0.1082(4) 0.5640(2) 0.0261(12) Uani 1 1 d . . . . .
C49 C 1.0611(4) -0.0161(3) 0.5889(2) 0.0250(11) Uani 1 1 d . . . . .
H49 H 1.1225 0.0135 0.6110 0.030 Uiso 1 1 calc R . . . .
C50 C 0.9749(4) 0.0321(3) 0.5814(2) 0.0241(11) Uani 1 1 d . . . . .
C51 C 1.1504(5) -0.1607(3) 0.5708(2) 0.0262(12) Uani 1 1 d . . . . .
C52 C 1.2206(4) -0.1333(4) 0.6187(2) 0.0292(12) Uani 1 1 d . . . . .
H52 H 1.2053 -0.0842 0.6475 0.035 Uiso 1 1 calc R . . . .
C53 C 1.3107(5) -0.1774(4) 0.6236(2) 0.0321(13) Uani 1 1 d . . . . .
H53 H 1.3578 -0.1590 0.6557 0.038 Uiso 1 1 calc R . . . .
C54 C 1.3321(5) -0.2489(4) 0.5812(2) 0.0311(13) Uani 1 1 d . . . . .
C55 C 1.2633(5) -0.2794(4) 0.5340(2) 0.0338(13) Uani 1 1 d . . . . .
H55 H 1.2783 -0.3292 0.5056 0.041 Uiso 1 1 calc R . . . .
C56 C 1.1727(5) -0.2347(4) 0.5301(2) 0.0315(13) Uani 1 1 d . . . . .
H56 H 1.1241 -0.2552 0.4987 0.038 Uiso 1 1 calc R . . . .
C57 C 0.9737(4) 0.1289(3) 0.6093(2) 0.0243(11) Uani 1 1 d . . . . .
C58 C 1.0456(5) 0.1704(4) 0.6524(2) 0.0327(13) Uani 1 1 d . . . . .
H58 H 1.0985 0.1359 0.6638 0.039 Uiso 1 1 calc R . . . .
C59 C 0.9692(5) 0.3034(4) 0.6614(2) 0.0299(13) Uani 1 1 d . . . . .
H59 H 0.9656 0.3652 0.6790 0.036 Uiso 1 1 calc R . . . .
C60 C 0.8963(4) 0.2618(4) 0.6178(2) 0.0285(12) Uani 1 1 d . . . . .
H60 H 0.8429 0.2959 0.6064 0.034 Uiso 1 1 calc R . . . .
C61 C 0.2774(5) 0.4318(4) 0.5449(2) 0.0363(14) Uani 1 1 d . . . . .
C62 C 1.3138(16) 0.0849(12) 0.7461(8) 0.041(5) Uani 0.3333 1 d . U P A 2
C63 C 1.4163(8) 0.0981(6) 0.7493(4) 0.038(2) Uani 0.667 1 d . . P A 1
S5 S 0.7857(5) 0.5002(6) 0.7698(3) 0.0546(15) Uani 0.3333 1 d D U P B 2
F13 F 0.9274(14) 0.4143(15) 0.8148(8) 0.085(6) Uani 0.3333 1 d . . P B 2
F14 F 0.7854(16) 0.3307(10) 0.7705(9) 0.114(7) Uani 0.3333 1 d . . P B 2
F15 F 0.7779(15) 0.4189(16) 0.8525(9) 0.121(7) Uani 0.3333 1 d . . P B 2
O16 O 0.6724(11) 0.4846(11) 0.7622(7) 0.061(4) Uani 0.3333 1 d D U P B 2
O17 O 0.8436(13) 0.4833(12) 0.7213(6) 0.061(4) Uani 0.3333 1 d D U P B 2
O18 O 0.824(2) 0.5810(15) 0.8094(11) 0.084(6) Uani 0.3333 1 d D U P B 2
C65 C 0.818(2) 0.4124(17) 0.8047(8) 0.058(7) Uani 0.3333 1 d . . P B 2
S4 S 0.57061(18) 0.30216(11) 1.01157(7) 0.0524(5) Uani 1 1 d . . . . .
F10 F 0.6922(4) 0.1796(4) 0.9629(2) 0.0883(17) Uani 1 1 d . . . . .
F11 F 0.5506(4) 0.1268(3) 0.9925(2) 0.0774(15) Uani 1 1 d . . . . .
F12 F 0.5406(5) 0.1781(3) 0.91967(17) 0.0861(17) Uani 1 1 d . . . . .
O22 O 0.4574(5) 0.2993(4) 1.0180(3) 0.086(2) Uani 1 1 d . . . . .
O23 O 0.6096(7) 0.3626(4) 0.9794(2) 0.102(3) Uani 1 1 d . U . . .
O24 O 0.6361(4) 0.3073(3) 1.06105(17) 0.0457(11) Uani 1 1 d . . . . .
C64 C 0.5917(7) 0.1910(5) 0.9687(3) 0.059(2) Uani 1 1 d . . . . .
S6 S 0.8004(2) 0.4430(2) 0.76726(12) 0.0502(7) Uani 0.667 1 d . . P C 1
F16 F 0.6785(7) 0.5782(6) 0.7721(4) 0.096(3) Uani 0.667 1 d . . P C 1
F17 F 0.7968(9) 0.5950(8) 0.8407(4) 0.134(5) Uani 0.667 1 d . . P C 1
F18 F 0.8440(7) 0.6119(5) 0.7601(4) 0.095(3) Uani 0.667 1 d . . P C 1
O19 O 0.7176(7) 0.4039(7) 0.7939(3) 0.077(3) Uani 0.667 1 d . . P C 1
O20 O 0.9084(9) 0.4390(8) 0.7876(4) 0.070(3) Uani 0.667 1 d . . P C 1
O21 O 0.7874(7) 0.4243(5) 0.7075(3) 0.0517(19) Uani 0.667 1 d . . P C 1
C66 C 0.7781(14) 0.5665(11) 0.7847(7) 0.085(5) Uani 0.667 1 d . . P C 1
O25 O 0.6341(6) -0.2052(6) 0.8381(3) 0.097(2) Uani 1 1 d . . . . .
O26 O 0.7724(6) -0.1614(6) 0.7912(3) 0.105(2) Uani 1 1 d . . . . .
C1AA C 0.6751(8) -0.1898(9) 0.7908(5) 0.095(3) Uani 1 1 d . . . . .
C67 C 0.6029(8) -0.2008(10) 0.7450(4) 0.119(5) Uani 1 1 d . . . . .
H67A H 0.5639 -0.2609 0.7380 0.178 Uiso 1 1 calc GR . . . .
H67B H 0.6421 -0.1949 0.7125 0.178 Uiso 1 1 calc GR . . . .
H67C H 0.5521 -0.1544 0.7524 0.178 Uiso 1 1 calc GR . . . .
C68 C 0.6931(10) -0.1941(10) 0.8900(4) 0.116(4) Uani 1 1 d . . . . .
H68A H 0.7680 -0.2076 0.8833 0.139 Uiso 1 1 calc R . . . .
H68B H 0.6615 -0.2373 0.9106 0.139 Uiso 1 1 calc R . . . .
C69 C 0.6915(10) -0.0959(9) 0.9250(5) 0.118(4) Uani 1 1 d . . . . .
H69A H 0.6885 -0.0540 0.9004 0.177 Uiso 1 1 calc GR . . . .
H69B H 0.7564 -0.0798 0.9496 0.177 Uiso 1 1 calc GR . . . .
H69C H 0.6285 -0.0919 0.9472 0.177 Uiso 1 1 calc GR . . . .
O29 O 0.7950(10) 0.1881(8) 0.8238(5) 0.118(3) Uani 0.75 1 d . U P . .
O30 O 0.8366(4) 0.1532(4) 0.7351(2) 0.0353(13) Uani 0.75 1 d . . P . .
C74 C 0.655(2) 0.0583(16) 0.8104(10) 0.180(8) Uani 0.75 1 d . U P . .
H74A H 0.6788 0.0183 0.7773 0.270 Uiso 0.75 1 calc GR . P . .
H74B H 0.5767 0.0517 0.8101 0.270 Uiso 0.75 1 calc GR . P . .
H74C H 0.6851 0.0421 0.8435 0.270 Uiso 0.75 1 calc GR . P . .
C75 C 0.6972(16) 0.1675(13) 0.8111(9) 0.141(5) Uani 0.75 1 d . U P . .
H75A H 0.6810 0.1787 0.7740 0.169 Uiso 1 1 calc R . . . .
H75B H 0.6559 0.2080 0.8378 0.169 Uiso 1 1 calc R . . . .
C76 C 0.8625(8) 0.1757(7) 0.7828(4) 0.047(2) Uani 0.75 1 d . . P . .
C77 C 0.9688(7) 0.1914(9) 0.8096(4) 0.065(3) Uani 0.75 1 d . . P . .
H77A H 0.9637 0.2094 0.8498 0.097 Uiso 0.75 1 calc R . P . .
H77B H 1.0053 0.1358 0.8003 0.097 Uiso 0.75 1 calc R . P . .
H77C H 1.0094 0.2396 0.7968 0.097 Uiso 0.75 1 calc R . P . .
O31 O 0.8141(4) 0.5438(3) 0.60841(18) 0.0422(11) Uani 1 1 d . . . . .
O32 O 0.7274(4) 0.4045(3) 0.58586(19) 0.0511(12) Uani 1 1 d . . . . .
C78 C 0.9880(6) 0.5819(5) 0.5824(4) 0.065(2) Uani 1 1 d . . . . .
H78A H 0.9611 0.6109 0.5538 0.097 Uiso 1 1 calc GR . . . .
H78B H 1.0569 0.5587 0.5724 0.097 Uiso 1 1 calc GR . . . .
H78C H 0.9973 0.6263 0.6179 0.097 Uiso 1 1 calc GR . . . .
C79 C 0.9101(6) 0.5058(5) 0.5873(3) 0.0552(19) Uani 1 1 d . . . . .
H79A H 0.8938 0.4642 0.5506 0.066 Uiso 1 1 calc R . . . .
H79B H 0.9404 0.4714 0.6127 0.066 Uiso 1 1 calc R . . . .
C80 C 0.7281(6) 0.4848(4) 0.6053(3) 0.0410(16) Uani 1 1 d . . . . .
C81 C 0.6339(6) 0.5306(5) 0.6283(4) 0.060(2) Uani 1 1 d . . . . .
H81A H 0.6571 0.5778 0.6614 0.089 Uiso 1 1 calc GR . . . .
H81B H 0.5821 0.4862 0.6382 0.089 Uiso 1 1 calc GR . . . .
H81C H 0.6005 0.5581 0.6006 0.089 Uiso 1 1 calc GR . . . .
O27 O 0.8767(8) 0.3704(6) 0.9977(4) 0.050(2) Uani 0.5 1 d . . P D 1
O28 O 1.0117(8) 0.3390(6) 0.9471(4) 0.044(2) Uani 0.5 1 d . . P D 1
C70 C 0.9354(11) 0.3837(8) 0.9607(5) 0.035(3) Uani 0.5 1 d . . P D 1
C71 C 0.9148(14) 0.4540(11) 0.9317(7) 0.063(4) Uani 0.5 1 d . . P D 1
H71A H 0.9331 0.5134 0.9565 0.094 Uiso 0.5 1 calc GR . P D 1
H71B H 0.8390 0.4482 0.9195 0.094 Uiso 0.5 1 calc GR . P D 1
H71C H 0.9585 0.4479 0.8994 0.094 Uiso 0.5 1 calc GR . P D 1
C72 C 1.0957(11) 0.2914(9) 1.0262(5) 0.043(3) Uani 0.5 1 d . . P D 1
H72A H 1.1721 0.2925 1.0195 0.065 Uiso 0.5 1 calc GR . P D 1
H72B H 1.0779 0.2476 1.0487 0.065 Uiso 0.5 1 calc GR . P D 1
H72C H 1.0792 0.3517 1.0460 0.065 Uiso 0.5 1 calc GR . P D 1
C73 C 1.0332(12) 0.2653(8) 0.9736(5) 0.043(3) Uani 0.5 1 d . . P D 1
H73A H 0.9640 0.2345 0.9797 0.052 Uiso 0.5 1 calc R . P D 1
H73B H 1.0715 0.2209 0.9478 0.052 Uiso 0.5 1 calc R . P D 1

loop_
_atom_site_aniso_label
_atom_site_aniso_U_11
_atom_site_aniso_U_22
_atom_site_aniso_U_33
_atom_site_aniso_U_23
_atom_site_aniso_U_13
_atom_site_aniso_U_12
Ag1 0.0844(5) 0.0381(3) 0.0342(3) -0.0067(2) -0.0328(3) 0.0167(3)
Ag2 0.0651(4) 0.0422(3) 0.0252(2) -0.01042(19) -0.0125(2) 0.0250(2)
Ag3 0.0266(2) 0.0295(2) 0.0286(2) -0.00026(16) -0.00717(17) 0.00546(17)
Ag4 0.0651(4) 0.0328(3) 0.0322(3) -0.01117(19) -0.0239(2) 0.0083(2)
S1 0.0319(8) 0.0277(7) 0.0280(7) -0.0028(5) -0.0071(6) 0.0023(6)
S2 0.048(2) 0.0270(13) 0.0315(16) -0.0016(11) -0.0078(13) 0.0043(13)
S3 0.026(3) 0.028(2) 0.033(3) -0.007(2) -0.005(2) 0.001(2)
F1 0.054(3) 0.034(2) 0.057(2) 0.0119(17) 0.0027(19) 0.0087(17)
F2 0.034(2) 0.056(2) 0.056(2) 0.0136(19) -0.0055(17) 0.0021(17)
F3 0.065(3) 0.068(3) 0.033(2) 0.0076(18) -0.0003(18) 0.005(2)
F4 0.040(4) 0.063(4) 0.096(6) 0.032(4) 0.008(4) 0.006(3)
F5 0.068(5) 0.045(4) 0.054(4) 0.006(3) -0.002(4) 0.024(4)
F6 0.058(6) 0.048(4) 0.031(4) 0.004(3) -0.018(4) 0.011(5)
F7 0.053(12) 0.059(9) 0.030(8) -0.002(6) -0.011(8) 0.023(10)
F8 0.057(9) 0.034(6) 0.047(7) 0.001(5) 0.002(7) 0.013(6)
F9 0.041(9) 0.059(12) 0.058(12) 0.028(8) 0.012(8) 0.009(8)
O1 0.099(5) 0.040(3) 0.048(3) -0.004(2) 0.001(3) 0.018(3)
O2 0.093(5) 0.056(3) 0.060(3) 0.007(3) 0.011(3) 0.041(3)
O3 0.089(4) 0.031(3) 0.088(4) -0.017(3) -0.036(3) 0.012(3)
O4 0.053(3) 0.039(3) 0.051(3) 0.011(2) -0.004(2) 0.016(2)
O5 0.055(3) 0.075(4) 0.055(3) 0.008(3) -0.021(2) 0.027(3)
O6 0.056(4) 0.073(4) 0.075(4) 0.008(3) -0.043(3) -0.007(3)
O7 0.046(3) 0.038(3) 0.072(3) 0.002(2) 0.005(2) 0.019(2)
O8 0.037(3) 0.065(3) 0.051(3) 0.022(2) -0.006(2) 0.013(2)
O9 0.045(3) 0.042(2) 0.025(2) -0.0016(17) -0.0051(18) -0.0021(19)
O10 0.031(2) 0.037(2) 0.039(2) -0.0015(18) -0.0072(18) 0.0036(18)
O11 0.044(3) 0.028(2) 0.045(3) -0.0044(18) -0.013(2) 0.0108(18)
O12 0.050(3) 0.029(2) 0.061(3) -0.011(2) -0.015(2) 0.007(2)
O13 0.033(6) 0.078(7) 0.117(14) 0.064(8) -0.015(8) -0.005(5)
O14 0.141(6) 0.052(3) 0.041(3) -0.006(2) 0.019(3) 0.029(3)
O15 0.039(8) 0.032(7) 0.047(8) 0.002(6) 0.004(6) 0.002(6)
N1 0.036(3) 0.032(3) 0.020(2) -0.0001(18) -0.0092(19) 0.004(2)
N2 0.040(3) 0.025(2) 0.025(2) -0.0013(18) -0.006(2) 0.004(2)
N3 0.048(3) 0.029(3) 0.027(3) -0.0035(19) -0.012(2) 0.011(2)
N4 0.082(5) 0.041(3) 0.049(4) 0.014(3) 0.012(3) 0.032(3)
N5 0.038(3) 0.030(3) 0.021(2) -0.0015(18) -0.005(2) 0.003(2)
N6 0.038(3) 0.024(2) 0.026(2) -0.0010(18) -0.005(2) 0.002(2)
N7 0.047(3) 0.027(2) 0.027(2) -0.0027(19) -0.012(2) 0.010(2)
N8 0.055(4) 0.024(3) 0.055(4) 0.000(2) -0.010(3) 0.008(2)
N9 0.025(3) 0.019(2) 0.025(2) 0.0004(17) -0.0015(18) -0.0005(17)
N10 0.026(3) 0.031(2) 0.026(2) -0.0015(18) -0.0076(19) 0.0020(19)
N11 0.046(3) 0.040(3) 0.028(3) -0.011(2) -0.013(2) 0.014(2)
N12 0.035(3) 0.072(4) 0.034(3) 0.004(3) -0.013(2) 0.009(3)
N13 0.029(3) 0.024(2) 0.023(2) -0.0012(17) -0.0071(18) 0.0031(18)
N14 0.030(3) 0.024(2) 0.031(2) -0.0028(18) -0.007(2) 0.0032(19)
N15 0.038(3) 0.025(2) 0.025(2) -0.0044(18) -0.009(2) 0.003(2)
N16 0.029(3) 0.034(3) 0.056(4) 0.020(3) 0.002(3) 0.006(2)
C1 0.039(4) 0.036(3) 0.026(3) 0.000(2) -0.007(2) 0.000(3)
C2 0.039(4) 0.035(3) 0.029(3) 0.007(2) -0.005(3) 0.009(3)
C3 0.037(4) 0.031(3) 0.029(3) 0.001(2) -0.003(2) 0.009(2)
C4 0.041(4) 0.027(3) 0.023(3) 0.000(2) -0.004(2) 0.002(2)
C5 0.033(3) 0.028(3) 0.023(3) 0.002(2) -0.004(2) 0.002(2)
C6 0.053(4) 0.035(3) 0.030(3) 0.006(2) -0.001(3) 0.016(3)
C7 0.068(5) 0.045(4) 0.031(3) 0.003(3) -0.004(3) 0.024(3)
C8 0.067(5) 0.047(4) 0.037(4) 0.009(3) -0.001(3) 0.028(3)
C9 0.069(5) 0.037(4) 0.038(4) 0.006(3) 0.008(3) 0.021(3)
C10 0.069(5) 0.034(3) 0.035(3) 0.004(3) -0.004(3) 0.013(3)
C11 0.063(5) 0.032(3) 0.028(3) 0.005(2) 0.000(3) 0.015(3)
C12 0.044(4) 0.022(3) 0.027(3) -0.005(2) -0.010(2) 0.007(2)
C13 0.031(3) 0.026(3) 0.029(3) -0.003(2) -0.009(2) 0.004(2)
C14 0.051(4) 0.024(3) 0.029(3) -0.004(2) -0.007(3) 0.005(3)
C15 0.047(4) 0.024(3) 0.033(3) 0.002(2) -0.010(3) 0.008(3)
C16 0.050(4) 0.038(3) 0.021(3) 0.004(2) -0.006(3) 0.003(3)
C17 0.051(4) 0.033(3) 0.025(3) 0.006(2) -0.004(3) 0.010(3)
C18 0.037(4) 0.029(3) 0.029(3) 0.006(2) -0.009(2) -0.004(2)
C19 0.034(3) 0.027(3) 0.028(3) 0.000(2) -0.010(2) 0.000(2)
C20 0.032(3) 0.028(3) 0.021(3) 0.002(2) -0.006(2) 0.000(2)
C21 0.043(4) 0.023(3) 0.030(3) 0.008(2) -0.011(3) 0.000(2)
C22 0.051(4) 0.029(3) 0.036(3) 0.002(2) -0.018(3) 0.003(3)
C23 0.048(4) 0.030(3) 0.045(4) -0.004(3) -0.016(3) 0.000(3)
C24 0.049(4) 0.022(3) 0.051(4) 0.003(3) -0.006(3) 0.006(3)
C25 0.054(5) 0.031(3) 0.054(4) 0.003(3) -0.019(3) 0.010(3)
C26 0.059(5) 0.028(3) 0.037(3) 0.006(2) -0.018(3) 0.007(3)
C27 0.032(3) 0.023(3) 0.026(3) -0.002(2) -0.007(2) 0.006(2)
C28 0.043(4) 0.024(3) 0.031(3) -0.001(2) -0.010(3) 0.010(2)
C29 0.048(4) 0.031(3) 0.027(3) 0.001(2) -0.009(3) 0.008(3)
C30 0.047(4) 0.024(3) 0.033(3) -0.003(2) -0.011(3) 0.006(3)
C31 0.031(3) 0.019(3) 0.029(3) -0.005(2) 0.003(2) -0.003(2)
C32 0.030(3) 0.037(3) 0.014(2) -0.004(2) -0.004(2) 0.002(2)
C33 0.028(3) 0.024(3) 0.022(3) 0.000(2) -0.006(2) -0.001(2)
C34 0.023(3) 0.025(3) 0.024(3) 0.000(2) -0.003(2) 0.003(2)
C35 0.024(3) 0.021(3) 0.025(3) -0.002(2) -0.002(2) 0.001(2)
C36 0.021(3) 0.035(3) 0.024(3) 0.004(2) -0.002(2) -0.002(2)
C37 0.028(3) 0.034(3) 0.027(3) 0.001(2) -0.006(2) 0.004(2)
C38 0.029(3) 0.042(3) 0.027(3) 0.011(2) 0.001(2) 0.007(3)
C39 0.026(3) 0.058(4) 0.026(3) 0.006(3) -0.012(2) 0.003(3)
C40 0.032(4) 0.044(4) 0.029(3) 0.000(2) -0.011(2) -0.003(3)
C41 0.030(3) 0.036(3) 0.026(3) 0.000(2) -0.005(2) 0.003(2)
C42 0.029(3) 0.023(3) 0.025(3) 0.000(2) -0.008(2) 0.002(2)
C43 0.042(4) 0.033(3) 0.028(3) -0.008(2) -0.013(3) 0.010(3)
C44 0.028(3) 0.041(3) 0.033(3) -0.003(2) -0.013(2) 0.004(3)
C45 0.038(4) 0.037(3) 0.027(3) -0.007(2) -0.013(3) 0.008(3)
C46 0.030(3) 0.025(3) 0.027(3) -0.002(2) -0.006(2) 0.002(2)
C47 0.052(4) 0.012(2) 0.031(3) 0.000(2) -0.016(3) 0.007(2)
C48 0.024(3) 0.028(3) 0.023(3) 0.001(2) -0.004(2) 0.003(2)
C49 0.023(3) 0.026(3) 0.023(3) 0.002(2) -0.005(2) -0.001(2)
C50 0.027(3) 0.023(3) 0.021(3) 0.001(2) -0.001(2) 0.006(2)
C51 0.031(3) 0.023(3) 0.023(3) 0.005(2) 0.001(2) 0.001(2)
C52 0.027(3) 0.032(3) 0.029(3) 0.008(2) -0.003(2) 0.003(2)
C53 0.031(3) 0.033(3) 0.033(3) 0.010(2) -0.006(2) -0.003(2)
C54 0.024(3) 0.032(3) 0.041(3) 0.014(2) 0.004(2) 0.006(2)
C55 0.041(4) 0.024(3) 0.034(3) 0.002(2) -0.002(3) 0.007(2)
C56 0.042(4) 0.023(3) 0.029(3) 0.004(2) 0.002(2) 0.004(2)
C57 0.030(3) 0.021(2) 0.020(3) -0.0007(19) -0.002(2) 0.004(2)
C58 0.035(4) 0.030(3) 0.029(3) -0.001(2) -0.009(2) 0.005(2)
C59 0.033(3) 0.021(3) 0.033(3) 0.002(2) -0.002(2) 0.002(2)
C60 0.025(3) 0.026(3) 0.033(3) 0.002(2) 0.001(2) 0.011(2)
C61 0.041(4) 0.038(3) 0.029(3) 0.004(2) -0.007(3) 0.009(3)
C62 0.033(12) 0.027(9) 0.053(12) -0.014(8) 0.011(9) 0.016(8)
C63 0.039(6) 0.030(5) 0.042(5) 0.003(4) 0.005(4) 0.000(4)
S5 0.046(3) 0.056(4) 0.056(3) 0.003(3) -0.002(2) -0.001(3)
F13 0.046(10) 0.132(17) 0.086(14) 0.042(12) -0.002(9) 0.009(9)
F14 0.115(15) 0.047(9) 0.165(18) 0.004(10) -0.048(13) -0.001(9)
F15 0.082(13) 0.19(2) 0.125(17) 0.098(16) -0.007(12) 0.011(13)
O16 0.047(4) 0.062(9) 0.062(8) -0.005(7) -0.001(4) -0.002(4)
O17 0.048(6) 0.071(10) 0.058(5) 0.006(5) -0.001(5) 0.005(6)
O18 0.070(9) 0.083(8) 0.079(9) -0.017(8) 0.008(7) -0.019(7)
C65 0.08(2) 0.081(17) 0.018(10) 0.027(10) -0.020(11) -0.019(14)
S4 0.0843(15) 0.0306(8) 0.0357(9) -0.0023(7) -0.0297(9) 0.0096(8)
F10 0.074(4) 0.093(4) 0.075(3) -0.030(3) 0.005(3) 0.010(3)
F11 0.099(4) 0.034(2) 0.093(4) 0.002(2) -0.012(3) 0.009(2)
F12 0.124(5) 0.075(3) 0.039(2) -0.021(2) -0.025(3) -0.007(3)
O22 0.069(4) 0.066(4) 0.097(5) -0.032(3) -0.052(3) 0.037(3)
O23 0.196(8) 0.053(3) 0.049(3) 0.015(3) -0.048(4) -0.025(4)
O24 0.057(3) 0.049(3) 0.028(2) 0.0012(19) -0.016(2) 0.012(2)
C64 0.069(6) 0.050(5) 0.047(4) -0.011(3) -0.008(4) 0.011(4)
S6 0.0447(18) 0.0557(19) 0.0394(16) -0.0067(14) -0.0011(12) -0.0087(15)
F16 0.063(6) 0.085(6) 0.122(7) -0.019(5) 0.025(5) 0.014(4)
F17 0.132(9) 0.131(9) 0.088(7) -0.069(7) -0.004(6) -0.015(7)
F18 0.062(5) 0.063(5) 0.144(9) -0.009(5) 0.020(5) -0.012(4)
O19 0.056(6) 0.108(8) 0.049(5) -0.009(5) 0.011(4) -0.034(5)
O20 0.051(6) 0.092(8) 0.062(7) 0.015(5) -0.008(5) -0.011(5)
O21 0.065(5) 0.053(5) 0.032(4) -0.005(3) 0.005(3) 0.014(4)
C66 0.071(12) 0.065(10) 0.087(11) -0.047(8) -0.004(9) -0.005(8)
O25 0.084(5) 0.142(7) 0.063(4) 0.017(4) -0.006(4) 0.009(4)
O26 0.081(6) 0.139(7) 0.085(5) 0.013(4) -0.011(4) -0.005(5)
C1AA 0.050(7) 0.158(11) 0.078(7) 0.032(7) 0.011(5) 0.001(6)
C67 0.068(7) 0.223(15) 0.053(6) 0.023(7) -0.009(5) -0.036(8)
C68 0.100(9) 0.177(13) 0.066(7) 0.017(8) -0.014(6) 0.021(8)
C69 0.094(9) 0.132(11) 0.099(9) -0.022(7) -0.036(7) -0.012(7)
O29 0.119(5) 0.127(5) 0.110(5) 0.031(4) 0.005(4) 0.011(4)
O30 0.037(3) 0.040(3) 0.026(3) 0.004(2) -0.007(2) 0.002(2)
C74 0.184(11) 0.173(10) 0.184(10) 0.037(8) 0.029(8) 0.022(8)
C75 0.145(6) 0.140(6) 0.140(6) 0.034(4) 0.018(4) 0.013(4)
C76 0.041(6) 0.063(6) 0.039(5) 0.014(4) 0.014(4) 0.010(4)
C77 0.032(6) 0.132(10) 0.039(5) 0.034(6) -0.011(4) 0.024(6)
O31 0.043(3) 0.038(2) 0.045(3) 0.0053(19) 0.003(2) 0.013(2)
O32 0.062(3) 0.039(3) 0.050(3) 0.002(2) -0.004(2) 0.014(2)
C78 0.045(5) 0.064(5) 0.086(6) 0.016(4) 0.004(4) 0.019(4)
C79 0.050(5) 0.055(5) 0.063(5) 0.011(4) 0.005(4) 0.025(4)
C80 0.053(5) 0.038(4) 0.034(3) 0.008(3) -0.001(3) 0.018(3)
C81 0.050(5) 0.047(4) 0.082(6) 0.011(4) 0.002(4) 0.016(3)
O27 0.049(6) 0.053(6) 0.049(6) 0.011(5) 0.002(5) 0.008(5)
O28 0.058(6) 0.030(5) 0.040(5) -0.001(4) -0.006(4) 0.010(4)
C70 0.051(8) 0.031(6) 0.021(6) 0.005(5) -0.002(5) -0.002(6)
C71 0.068(12) 0.072(11) 0.051(9) 0.020(8) 0.007(8) 0.015(9)
C72 0.047(9) 0.042(7) 0.040(7) 0.008(6) 0.017(6) -0.001(6)
C73 0.061(9) 0.035(7) 0.038(7) 0.012(5) 0.021(6) 0.009(6)

loop_
_atom_type_symbol
_atom_type_description
_atom_type_scat_dispersion_real
_atom_type_scat_dispersion_imag
_atom_type_scat_source
C C 0.0033 0.0016 'International Tables Vol C Tables 4.2.6.8 and 6.1.1.4'
H H 0.0000 0.0000 'International Tables Vol C Tables 4.2.6.8 and 6.1.1.4'
Ag Ag -0.8971 1.1015 'International Tables Vol C Tables 4.2.6.8 and 6.1.1.4'
F F 0.0171 0.0103 'International Tables Vol C Tables 4.2.6.8 and 6.1.1.4'
N N 0.0061 0.0033 'International Tables Vol C Tables 4.2.6.8 and 6.1.1.4'
O O 0.0106 0.0060 'International Tables Vol C Tables 4.2.6.8 and 6.1.1.4'
S S 0.1246 0.1234 'International Tables Vol C Tables 4.2.6.8 and 6.1.1.4'

loop_
_geom_angle_atom_site_label_1
_geom_angle_atom_site_label_2
_geom_angle_atom_site_label_3
_geom_angle
_geom_angle_site_symmetry_1
_geom_angle_site_symmetry_3
N3 Ag1 N7 179.13(19) . .
N5 Ag2 O9 88.58(15) . .
N5 Ag2 N6 71.41(16) . .
N6 Ag2 O9 131.95(15) . .
N11 Ag2 O9 114.57(15) . .
N11 Ag2 N5 137.7(2) . .
N11 Ag2 N6 109.11(17) . .
N9 Ag3 N10 71.03(15) . .
N9 Ag3 N14 140.48(15) . .
N10 Ag3 N14 85.30(15) . .
N13 Ag3 N9 145.39(15) . .
N13 Ag3 N10 138.19(15) . .
N13 Ag3 N14 71.36(15) . .
N1 Ag4 O12 131.79(16) 2_767 .
N1 Ag4 N2 71.77(16) 2_767 2_767
N2 Ag4 O12 89.90(16) 2_767 .
N15 Ag4 O12 100.95(15) . .
N15 Ag4 N1 121.12(16) . 2_767
N15 Ag4 N2 142.05(18) . 2_767
O9 S1 C61 102.5(3) . .
O10 S1 O9 115.1(3) . .
O10 S1 O11 115.3(2) . .
O10 S1 C61 103.8(3) . .
O11 S1 O9 114.8(3) . .
O11 S1 C61 102.7(3) . .
O12 S2 O14 111.2(4) . .
O12 S2 C63 105.5(4) . .
O13 S2 O12 116.8(8) . .
O13 S2 O14 108.8(8) . .
O13 S2 C63 103.5(6) . .
O14 S2 C63 110.7(4) . .
O12 S3 C62 94.3(6) . .
O14 S3 O12 127.3(6) . .
O14 S3 O15 108.5(7) . .
O14 S3 C62 103.4(8) . .
O15 S3 O12 114.8(6) . .
O15 S3 C62 103.6(9) . .
S1 O9 Ag2 125.9(3) . .
S2 O12 Ag4 122.0(3) . .
S3 O12 Ag4 142.5(3) . .
C1 N1 Ag4 123.6(3) . 2_767
C1 N1 C5 117.1(5) . .
C5 N1 Ag4 117.0(4) . 2_767
C13 N2 Ag4 114.7(4) . 2_767
C14 N2 Ag4 125.7(4) . 2_767
C14 N2 C13 118.1(5) . .
C12 N3 Ag1 121.0(3) . .
C15 N3 Ag1 121.5(4) . .
C15 N3 C12 117.4(5) . .
O1 N4 C9 117.8(6) . .
O2 N4 O1 124.2(6) . .
O2 N4 C9 118.0(7) . .
C16 N5 Ag2 123.4(4) . .
C16 N5 C20 117.2(5) . .
C20 N5 Ag2 118.2(4) . .
C27 N6 Ag2 112.5(4) . .
C30 N6 Ag2 126.1(4) . .
C30 N6 C27 117.7(5) . .
C28 N7 Ag1 121.6(4) . .
C28 N7 C29 117.8(5) . .
C29 N7 Ag1 120.6(4) . .
O3 N8 C24 117.9(6) . .
O4 N8 O3 123.7(5) . .
O4 N8 C24 118.4(5) . .
C31 N9 Ag3 122.4(4) . .
C35 N9 Ag3 120.2(3) . .
C35 N9 C31 117.2(5) . .
C42 N10 Ag3 112.4(3) . .
C44 N10 Ag3 128.4(4) . .
C44 N10 C42 117.8(5) . .
C43 N11 Ag2 122.5(4) . .
C45 N11 Ag2 119.7(4) . .
C45 N11 C43 117.3(5) . .
O5 N12 O6 123.1(6) . .
O5 N12 C39 120.0(6) . .
O6 N12 C39 116.9(6) . .
C46 N13 Ag3 122.4(4) . .
C46 N13 C50 117.5(5) . .
C50 N13 Ag3 120.0(3) . .
C57 N14 Ag3 111.0(3) . .
C60 N14 Ag3 127.1(4) . .
C60 N14 C57 118.0(4) . .
C58 N15 Ag4 125.9(4) . .
C58 N15 C59 117.1(5) . .
C59 N15 Ag4 116.9(3) . .
O7 N16 O8 124.6(6) . .
O7 N16 C54 118.6(5) . .
O8 N16 C54 116.8(5) . .
N1 C1 H1 118.2 . .
N1 C1 C2 123.6(5) . .
C2 C1 H1 118.2 . .
C1 C2 H2 120.3 . .
C1 C2 C3 119.5(5) . .
C3 C2 H2 120.3 . .
C2 C3 C4 117.0(5) . .
C2 C3 C6 121.7(5) . .
C4 C3 C6 121.1(5) . .
C3 C4 H4 119.9 . .
C5 C4 C3 120.1(5) . .
C5 C4 H4 119.9 . .
N1 C5 C4 122.7(5) . .
N1 C5 C13 115.7(5) . .
C4 C5 C13 121.7(5) . .
C7 C6 C3 119.7(6) . .
C11 C6 C3 121.0(5) . .
C11 C6 C7 119.2(6) . .
C6 C7 H7 119.8 . .
C8 C7 C6 120.4(6) . .
C8 C7 H7 119.8 . .
C7 C8 H8 120.8 . .
C9 C8 C7 118.5(6) . .
C9 C8 H8 120.8 . .
C8 C9 N4 118.8(6) . .
C8 C9 C10 122.3(6) . .
C10 C9 N4 118.9(6) . .
C9 C10 H10 120.7 . .
C11 C10 C9 118.6(6) . .
C11 C10 H10 120.7 . .
C6 C11 H11 119.5 . .
C10 C11 C6 120.9(6) . .
C10 C11 H11 119.5 . .
N3 C12 H12 119.0 . .
N3 C12 C13 121.9(5) . .
C13 C12 H12 119.0 . .
N2 C13 C5 118.2(5) . .
N2 C13 C12 119.5(5) . .
C12 C13 C5 122.3(5) . .
N2 C14 H14 118.9 . .
N2 C14 C15 122.3(5) . .
C15 C14 H14 118.9 . .
N3 C15 C14 120.7(5) . .
N3 C15 H15 119.7 . .
C14 C15 H15 119.7 . .
N5 C16 H16 118.2 . .
N5 C16 C17 123.7(5) . .
C17 C16 H16 118.2 . .
C16 C17 H17 120.3 . .
C16 C17 C18 119.5(5) . .
C18 C17 H17 120.3 . .
C17 C18 C21 121.7(5) . .
C19 C18 C17 117.3(5) . .
C19 C18 C21 120.9(5) . .
C18 C19 H19 120.1 . .
C18 C19 C20 119.9(5) . .
C20 C19 H19 120.1 . .
N5 C20 C19 122.4(5) . .
N5 C20 C27 116.5(5) . .
C19 C20 C27 121.0(5) . .
C22 C21 C18 120.0(5) . .
C26 C21 C18 121.2(5) . .
C26 C21 C22 118.7(5) . .
C21 C22 H22 119.7 . .
C23 C22 C21 120.6(6) . .
C23 C22 H22 119.7 . .
C22 C23 H23 120.7 . .
C24 C23 C22 118.6(6) . .
C24 C23 H23 120.7 . .
C23 C24 N8 119.8(6) . .
C23 C24 C25 122.8(6) . .
C25 C24 N8 117.4(6) . .
C24 C25 H25 121.1 . .
C26 C25 C24 117.8(6) . .
C26 C25 H25 121.1 . .
C21 C26 H26 119.3 . .
C25 C26 C21 121.3(6) . .
C25 C26 H26 119.3 . .
N6 C27 C20 117.8(4) . .
N6 C27 C28 120.3(5) . .
C28 C27 C20 121.9(5) . .
N7 C28 C27 121.6(5) . .
N7 C28 H28 119.2 . .
C27 C28 H28 119.2 . .
N7 C29 H29 120.0 . .
N7 C29 C30 120.1(5) . .
C30 C29 H29 120.0 . .
N6 C30 C29 122.4(5) . .
N6 C30 H30 118.8 . .
C29 C30 H30 118.8 . .
N9 C31 H31 118.3 . .
N9 C31 C32 123.3(5) . .
C32 C31 H31 118.3 . .
C31 C32 H32 120.4 . .
C31 C32 C33 119.2(5) . .
C33 C32 H32 120.4 . .
C32 C33 C34 117.9(5) . .
C32 C33 C36 122.0(4) . .
C34 C33 C36 120.1(5) . .
C33 C34 H34 120.0 . .
C35 C34 C33 119.9(5) . .
C35 C34 H34 120.0 . .
N9 C35 C34 122.4(5) . .
N9 C35 C42 116.1(5) . .
C34 C35 C42 121.5(5) . .
C37 C36 C33 121.2(5) . .
C37 C36 C41 119.3(5) . .
C41 C36 C33 119.5(5) . .
C36 C37 H37 119.3 . .
C36 C37 C38 121.3(5) . .
C38 C37 H37 119.3 . .
C37 C38 H38 121.3 . .
C37 C38 C39 117.4(6) . .
C39 C38 H38 121.3 . .
C38 C39 N12 117.6(6) . .
C40 C39 N12 119.5(5) . .
C40 C39 C38 122.9(5) . .
C39 C40 H40 120.4 . .
C39 C40 C41 119.2(5) . .
C41 C40 H40 120.4 . .
C36 C41 H41 120.1 . .
C40 C41 C36 119.7(5) . .
C40 C41 H41 120.1 . .
N10 C42 C35 118.6(5) . .
N10 C42 C43 120.4(5) . .
C43 C42 C35 121.0(5) . .
N11 C43 C42 122.1(5) . .
N11 C43 H43 118.9 . .
C42 C43 H43 118.9 . .
N10 C44 H44 119.1 . .
N10 C44 C45 121.7(5) . .
C45 C44 H44 119.1 . .
N11 C45 C44 120.6(5) . .
N11 C45 H45 119.7 . .
C44 C45 H45 119.7 . .
N13 C46 H46 118.2 . .
N13 C46 C47 123.6(5) . .
C47 C46 H46 118.2 . .
C46 C47 H47 120.6 . .
C48 C47 C46 118.7(5) . .
C48 C47 H47 120.6 . .
C47 C48 C49 118.0(5) . .
C47 C48 C51 121.0(5) . .
C49 C48 C51 120.8(5) . .
C48 C49 H49 120.0 . .
C50 C49 C48 120.0(5) . .
C50 C49 H49 120.0 . .
N13 C50 C49 122.0(5) . .
N13 C50 C57 116.6(5) . .
C49 C50 C57 121.3(5) . .
C52 C51 C48 119.8(5) . .
C56 C51 C48 121.5(5) . .
C56 C51 C52 118.6(5) . .
C51 C52 H52 119.8 . .
C53 C52 C51 120.4(5) . .
C53 C52 H52 119.8 . .
C52 C53 H53 120.4 . .
C52 C53 C54 119.2(5) . .
C54 C53 H53 120.4 . .
C53 C54 N16 119.9(5) . .
C53 C54 C55 122.1(5) . .
C55 C54 N16 118.0(5) . .
C54 C55 H55 121.1 . .
C56 C55 C54 117.8(5) . .
C56 C55 H55 121.1 . .
C51 C56 H56 119.0 . .
C55 C56 C51 121.9(5) . .
C55 C56 H56 119.0 . .
N14 C57 C50 118.2(4) . .
N14 C57 C58 119.8(5) . .
C58 C57 C50 122.0(5) . .
N15 C58 C57 122.9(5) . .
N15 C58 H58 118.5 . .
C57 C58 H58 118.5 . .
N15 C59 H59 119.9 . .
N15 C59 C60 120.3(5) . .
C60 C59 H59 119.9 . .
N14 C60 C59 122.0(5) . .
N14 C60 H60 119.0 . .
C59 C60 H60 119.0 . .
F1 C61 S1 112.0(4) . .
F1 C61 F2 107.0(5) . .
F1 C61 F3 108.1(5) . .
F2 C61 S1 111.0(4) . .
F3 C61 S1 111.3(4) . .
F3 C61 F2 107.1(5) . .
F7 C62 S3 112.3(16) . .
F7 C62 F9 107.7(18) . .
F8 C62 S3 110.7(13) . .
F8 C62 F7 107.9(18) . .
F8 C62 F9 106.6(18) . .
F9 C62 S3 111.4(15) . .
F4 C63 S2 110.7(7) . .
F4 C63 F5 107.3(8) . .
F4 C63 F6 108.6(9) . .
F5 C63 S2 111.5(7) . .
F6 C63 S2 111.6(7) . .
F6 C63 F5 107.0(8) . .
O16 S5 O18 114.9(13) . .
O16 S5 C65 101.8(12) . .
O17 S5 O16 116.5(10) . .
O17 S5 O18 114.2(14) . .
O17 S5 C65 104.3(13) . .
O18 S5 C65 102.5(14) . .
F13 C65 S5 111.1(18) . .
F14 C65 S5 108.1(14) . .
F14 C65 F13 107(2) . .
F15 C65 S5 114(2) . .
F15 C65 F13 105.4(18) . .
F15 C65 F14 110(2) . .
O22 S4 O24 115.7(4) . .
O22 S4 C64 104.7(4) . .
O23 S4 O22 114.6(5) . .
O23 S4 O24 113.2(4) . .
O23 S4 C64 103.1(4) . .
O24 S4 C64 103.5(3) . .
F10 C64 S4 112.5(6) . .
F10 C64 F11 107.6(7) . .
F10 C64 F12 110.1(7) . .
F11 C64 S4 109.2(6) . .
F12 C64 S4 110.7(6) . .
F12 C64 F11 106.6(7) . .
O19 S6 O20 116.8(7) . .
O19 S6 O21 115.5(5) . .
O19 S6 C66 103.0(8) . .
O20 S6 O21 113.6(6) . .
O20 S6 C66 104.9(7) . .
O21 S6 C66 100.1(7) . .
F16 C66 S6 110.6(10) . .
F16 C66 F17 108.5(13) . .
F17 C66 S6 106.2(14) . .
F18 C66 S6 110.9(11) . .
F18 C66 F16 111.0(17) . .
F18 C66 F17 109.5(13) . .
C1AA O25 C68 125.4(9) . .
O25 C1AA C67 116.6(9) . .
O26 C1AA O25 119.5(10) . .
O26 C1AA C67 123.8(10) . .
C1AA C67 H67A 109.5 . .
C1AA C67 H67B 109.5 . .
C1AA C67 H67C 109.5 . .
H67A C67 H67B 109.5 . .
H67A C67 H67C 109.5 . .
H67B C67 H67C 109.5 . .
O25 C68 H68A 109.5 . .
O25 C68 H68B 109.5 . .
O25 C68 C69 110.7(10) . .
H68A C68 H68B 108.1 . .
C69 C68 H68A 109.5 . .
C69 C68 H68B 109.5 . .
C68 C69 H69A 109.5 . .
C68 C69 H69B 109.5 . .
C68 C69 H69C 109.5 . .
H69A C69 H69B 109.5 . .
H69A C69 H69C 109.5 . .
H69B C69 H69C 109.5 . .
C75 O29 C76 117.9(14) . .
H74A C74 H74B 109.5 . .
H74A C74 H74C 109.5 . .
H74B C74 H74C 109.5 . .
C75 C74 H74A 109.5 . .
C75 C74 H74B 109.5 . .
C75 C74 H74C 109.5 . .
O29 C75 C74 114.4(18) . .
O29 C75 H75A 108.7 . .
O29 C75 H75B 108.7 . .
C74 C75 H75A 108.7 . .
C74 C75 H75B 108.7 . .
H75A C75 H75B 107.6 . .
O29 C76 C77 105.9(9) . .
O30 C76 O29 125.0(10) . .
O30 C76 C77 129.1(9) . .
C76 C77 H77A 109.5 . .
C76 C77 H77B 109.5 . .
C76 C77 H77C 109.5 . .
H77A C77 H77B 109.5 . .
H77A C77 H77C 109.5 . .
H77B C77 H77C 109.5 . .
C80 O31 C79 115.8(5) . .
H78A C78 H78B 109.5 . .
H78A C78 H78C 109.5 . .
H78B C78 H78C 109.5 . .
C79 C78 H78A 109.5 . .
C79 C78 H78B 109.5 . .
C79 C78 H78C 109.5 . .
O31 C79 C78 107.7(6) . .
O31 C79 H79A 110.2 . .
O31 C79 H79B 110.2 . .
C78 C79 H79A 110.2 . .
C78 C79 H79B 110.2 . .
H79A C79 H79B 108.5 . .
O31 C80 C81 111.5(6) . .
O32 C80 O31 124.0(6) . .
O32 C80 C81 124.5(7) . .
C80 C81 H81A 109.5 . .
C80 C81 H81B 109.5 . .
C80 C81 H81C 109.5 . .
H81A C81 H81B 109.5 . .
H81A C81 H81C 109.5 . .
H81B C81 H81C 109.5 . .
C70 O28 C73 119.7(11) . .
O27 C70 C71 119.8(13) . .
O28 C70 O27 122.5(12) . .
O28 C70 C71 117.7(13) . .
C70 C71 H71A 109.5 . .
C70 C71 H71B 109.5 . .
C70 C71 H71C 109.5 . .
H71A C71 H71B 109.5 . .
H71A C71 H71C 109.5 . .
H71B C71 H71C 109.5 . .
H72A C72 H72B 109.5 . .
H72A C72 H72C 109.5 . .
H72B C72 H72C 109.5 . .
C73 C72 H72A 109.5 . .
C73 C72 H72B 109.5 . .
C73 C72 H72C 109.5 . .
O28 C73 H73A 108.4 . .
O28 C73 H73B 108.4 . .
C72 C73 O28 115.7(11) . .
C72 C73 H73A 108.4 . .
C72 C73 H73B 108.4 . .
H73A C73 H73B 107.4 . .

loop_
_geom_bond_atom_site_label_1
_geom_bond_atom_site_label_2
_geom_bond_distance
_geom_bond_site_symmetry_2
Ag1 N3 2.162(4) .
Ag1 N7 2.168(4) .
Ag2 O9 2.498(4) .
Ag2 N5 2.278(5) .
Ag2 N6 2.414(4) .
Ag2 N11 2.225(5) .
Ag3 N9 2.247(4) .
Ag3 N10 2.441(5) .
Ag3 N13 2.230(4) .
Ag3 N14 2.466(4) .
Ag4 O12 2.568(5) .
Ag4 N1 2.318(5) 2_767
Ag4 N2 2.343(4) 2_767
Ag4 N15 2.226(4) .
S1 O9 1.452(4) .
S1 O10 1.431(4) .
S1 O11 1.433(4) .
S1 C61 1.824(7) .
S2 O12 1.456(5) .
S2 O13 1.408(15) .
S2 O14 1.481(6) .
S2 C63 1.824(11) .
S3 O12 1.485(6) .
S3 O14 1.216(8) .
S3 O15 1.419(15) .
S3 C62 1.80(2) .
F1 C61 1.330(7) .
F2 C61 1.339(7) .
F3 C61 1.336(7) .
F4 C63 1.324(11) .
F5 C63 1.341(11) .
F6 C63 1.326(13) .
F7 C62 1.36(2) .
F8 C62 1.31(2) .
F9 C62 1.36(3) .
O1 N4 1.233(8) .
O2 N4 1.216(8) .
O3 N8 1.226(7) .
O4 N8 1.220(7) .
O5 N12 1.208(7) .
O6 N12 1.228(7) .
O7 N16 1.217(7) .
O8 N16 1.225(7) .
N1 Ag4 2.318(5) 2_767
N1 C1 1.341(7) .
N1 C5 1.345(7) .
N2 Ag4 2.343(4) 2_767
N2 C13 1.355(7) .
N2 C14 1.321(7) .
N3 C12 1.345(7) .
N3 C15 1.338(7) .
N4 C9 1.484(8) .
N5 C16 1.338(7) .
N5 C20 1.353(6) .
N6 C27 1.338(6) .
N6 C30 1.326(7) .
N7 C28 1.335(7) .
N7 C29 1.341(7) .
N8 C24 1.474(8) .
N9 C31 1.357(6) .
N9 C35 1.348(7) .
N10 C42 1.334(7) .
N10 C44 1.328(7) .
N11 C43 1.341(7) .
N11 C45 1.325(7) .
N12 C39 1.473(8) .
N13 C46 1.340(6) .
N13 C50 1.364(7) .
N14 C57 1.343(7) .
N14 C60 1.320(6) .
N15 C58 1.330(7) .
N15 C59 1.339(7) .
N16 C54 1.478(7) .
C1 H1 0.9500 .
C1 C2 1.380(8) .
C2 H2 0.9500 .
C2 C3 1.388(8) .
C3 C4 1.396(8) .
C3 C6 1.494(8) .
C4 H4 0.9500 .
C4 C5 1.377(8) .
C5 C13 1.479(8) .
C6 C7 1.400(9) .
C6 C11 1.394(9) .
C7 H7 0.9500 .
C7 C8 1.383(9) .
C8 H8 0.9500 .
C8 C9 1.379(10) .
C9 C10 1.390(9) .
C10 H10 0.9500 .
C10 C11 1.369(8) .
C11 H11 0.9500 .
C12 H12 0.9500 .
C12 C13 1.389(7) .
C14 H14 0.9500 .
C14 C15 1.379(8) .
C15 H15 0.9500 .
C16 H16 0.9500 .
C16 C17 1.377(8) .
C17 H17 0.9500 .
C17 C18 1.398(8) .
C18 C19 1.384(8) .
C18 C21 1.480(8) .
C19 H19 0.9500 .
C19 C20 1.392(7) .
C20 C27 1.478(8) .
C21 C22 1.405(8) .
C21 C26 1.390(8) .
C22 H22 0.9500 .
C22 C23 1.375(8) .
C23 H23 0.9500 .
C23 C24 1.370(9) .
C24 C25 1.388(9) .
C25 H25 0.9500 .
C25 C26 1.378(9) .
C26 H26 0.9500 .
C27 C28 1.392(7) .
C28 H28 0.9500 .
C29 H29 0.9500 .
C29 C30 1.385(8) .
C30 H30 0.9500 .
C31 H31 0.9500 .
C31 C32 1.378(8) .
C32 H32 0.9500 .
C32 C33 1.382(8) .
C33 C34 1.396(7) .
C33 C36 1.494(7) .
C34 H34 0.9500 .
C34 C35 1.378(7) .
C35 C42 1.495(7) .
C36 C37 1.386(8) .
C36 C41 1.409(7) .
C37 H37 0.9500 .
C37 C38 1.390(8) .
C38 H38 0.9500 .
C38 C39 1.393(8) .
C39 C40 1.363(9) .
C40 H40 0.9500 .
C40 C41 1.386(8) .
C41 H41 0.9500 .
C42 C43 1.384(8) .
C43 H43 0.9500 .
C44 H44 0.9500 .
C44 C45 1.398(8) .
C45 H45 0.9500 .
C46 H46 0.9500 .
C46 C47 1.395(8) .
C47 H47 0.9500 .
C47 C48 1.389(7) .
C48 C49 1.397(7) .
C48 C51 1.485(8) .
C49 H49 0.9500 .
C49 C50 1.382(7) .
C50 C57 1.484(7) .
C51 C52 1.416(7) .
C51 C56 1.390(7) .
C52 H52 0.9500 .
C52 C53 1.374(8) .
C53 H53 0.9500 .
C53 C54 1.387(8) .
C54 C55 1.397(8) .
C55 H55 0.9500 .
C55 C56 1.381(8) .
C56 H56 0.9500 .
C57 C58 1.377(7) .
C58 H58 0.9500 .
C59 H59 0.9500 .
C59 C60 1.394(7) .
C60 H60 0.9500 .
S5 O16 1.423(13) .
S5 O17 1.414(14) .
S5 O18 1.430(17) .
S5 C65 1.81(2) .
F13 C65 1.38(3) .
F14 C65 1.36(3) .
F15 C65 1.30(3) .
S4 O22 1.436(7) .
S4 O23 1.420(6) .
S4 O24 1.436(4) .
S4 C64 1.832(7) .
F10 C64 1.296(9) .
F11 C64 1.334(10) .
F12 C64 1.322(8) .
S6 O19 1.419(9) .
S6 O20 1.440(11) .
S6 O21 1.448(7) .
S6 C66 1.878(17) .
F16 C66 1.313(18) .
F17 C66 1.366(19) .
F18 C66 1.30(2) .
O25 C1AA 1.362(12) .
O25 C68 1.430(11) .
O26 C1AA 1.264(11) .
C1AA C67 1.398(13) .
C67 H67A 0.9800 .
C67 H67B 0.9800 .
C67 H67C 0.9800 .
C68 H68A 0.9900 .
C68 H68B 0.9900 .
C68 C69 1.556(16) .
C69 H69A 0.9800 .
C69 H69B 0.9800 .
C69 H69C 0.9800 .
O29 C75 1.25(2) .
O29 C76 1.339(14) .
O30 C76 1.182(10) .
C74 H74A 0.9800 .
C74 H74B 0.9800 .
C74 H74C 0.9800 .
C74 C75 1.70(3) .
C75 H75A 0.9900 .
C75 H75B 0.9900 .
C76 C77 1.446(13) .
C77 H77A 0.9800 .
C77 H77B 0.9800 .
C77 H77C 0.9800 .
O31 C79 1.445(8) .
O31 C80 1.340(8) .
O32 C80 1.210(7) .
C78 H78A 0.9800 .
C78 H78B 0.9800 .
C78 H78C 0.9800 .
C78 C79 1.488(11) .
C79 H79A 0.9900 .
C79 H79B 0.9900 .
C80 C81 1.487(10) .
C81 H81A 0.9800 .
C81 H81B 0.9800 .
C81 H81C 0.9800 .
O27 C70 1.242(15) .
O28 C70 1.232(15) .
O28 C73 1.459(15) .
C70 C71 1.451(19) .
C71 H71A 0.9800 .
C71 H71B 0.9800 .
C71 H71C 0.9800 .
C72 H72A 0.9800 .
C72 H72B 0.9800 .
C72 H72C 0.9800 .
C72 C73 1.457(18) .
C73 H73A 0.9900 .
C73 H73B 0.9900 .
